data_4134337
loop_
_publ_author_name
'Guo, Shu'
'Zhong, Ruidan'
'Wang, Wei'
'Tao, Jing'
'Ni, Danrui'
'Cava, Robert J.'

_publ_section_title
;
 K<sub>3</sub>Ir<sub>2</sub>O<sub>6</sub> and
 K<sub>16.3</sub>Ir<sub>8</sub>O<sub>30</sub>, Low dimensional Iridates
 with Infinite IrO<sub>6</sub> Chains.
;
_journal_name_full 'Journal of the American Chemical Society'
_journal_paper_doi 10.1021/jacs.0c00849
_journal_year 2020
_chemical_formula_moiety '0.17(Ir12 K18 O36)'
_chemical_formula_sum 'Ir2 K3 O6'
_chemical_formula_weight 597.70
_space_group_crystal_system trigonal
_space_group_IT_number 148
_space_group_name_Hall '-R 3'
_space_group_name_H-M_alt 'R -3 :H'
_atom_sites_solution_hydrogens none
_atom_sites_solution_primary direct
_atom_sites_solution_secondary difmap
_audit_creation_date 2020-01-20
_audit_creation_method
;
Olex2 1.2
(compiled 2018.05.29 svn.r3508 for OlexSys, GUI svn.r5506)
;
_cell_angle_alpha 90.00
_cell_angle_beta 90.00
_cell_angle_gamma 120.00
_cell_formula_units_Z 6
_cell_length_a 10.8202(6)
_cell_length_b 10.8202(6)
_cell_length_c 10.5416(6)
_cell_measurement_reflns_used 3273
_cell_measurement_temperature 290
_cell_measurement_theta_max 33.22
_cell_measurement_theta_min 3.77
_cell_volume 1068.83(10)
_computing_molecular_graphics 'Olex2 (Dolomanov et al., 2009)'
_computing_publication_material 'Olex2 (Dolomanov et al., 2009)'
_computing_structure_refinement 'XL (Sheldrick, 2008)'
_computing_structure_solution 'XS (Sheldrick, 2008)'
_diffrn_ambient_temperature 290
_diffrn_detector 'Bruker APEX2 area detector'
_diffrn_detector_area_resol_mean 7.9
_diffrn_detector_type 'CCD area detector'
_diffrn_measured_fraction_theta_full 1.000
_diffrn_measured_fraction_theta_max 1.000
_diffrn_measurement_device 'three-circle diffractometer'
_diffrn_measurement_device_type 'Bruker SMART APEX2 area detector'
_diffrn_measurement_method '\w and \f scans'
_diffrn_radiation_monochromator 'mirror optics'
_diffrn_radiation_probe x-ray
_diffrn_radiation_type MoK\a
_diffrn_radiation_wavelength 0.71073
_diffrn_reflns_av_R_equivalents 0.0315
_diffrn_reflns_av_unetI/netI 0.0174
_diffrn_reflns_limit_h_max 16
_diffrn_reflns_limit_h_min -16
_diffrn_reflns_limit_k_max 16
_diffrn_reflns_limit_k_min -16
_diffrn_reflns_limit_l_max 16
_diffrn_reflns_limit_l_min -16
_diffrn_reflns_number 8925
_diffrn_reflns_theta_full 33.22
_diffrn_reflns_theta_max 33.22
_diffrn_reflns_theta_min 2.91
_diffrn_source 'microfocus sealed X-ray tube'
_diffrn_source_type 'Incoatec I\ms'
_diffrn_standards_number 0
_exptl_absorpt_coefficient_mu 39.040
_exptl_absorpt_correction_T_max 0.7465
_exptl_absorpt_correction_T_min 0.2991
_exptl_absorpt_correction_type multi-scan
_exptl_absorpt_process_details
;
SADABS-2016/2 (Bruker,2016/2) was used for absorption correction.
wR2(int) was 0.1281 before and 0.0245 after correction.
The Ratio of minimum to maximum transmission is 0.4007.
The \l/2 correction factor is Not present.
;
_exptl_crystal_colour black
_exptl_crystal_colour_primary black
_exptl_crystal_density_diffrn 5.572
_exptl_crystal_density_method 'not measured'
_exptl_crystal_description needle
_exptl_crystal_F_000 1554
_exptl_crystal_size_max 0.137
_exptl_crystal_size_mid 0.064
_exptl_crystal_size_min 0.036
_refine_diff_density_max 1.032
_refine_diff_density_min -1.465
_refine_diff_density_rms 0.336
_refine_ls_extinction_method none
_refine_ls_goodness_of_fit_ref 1.083
_refine_ls_hydrogen_treatment undef
_refine_ls_matrix_type full
_refine_ls_number_parameters 36
_refine_ls_number_reflns 915
_refine_ls_number_restraints 0
_refine_ls_restrained_S_all 1.083
_refine_ls_R_factor_all 0.0423
_refine_ls_R_factor_gt 0.0195
_refine_ls_shift/su_max 0.000
_refine_ls_shift/su_mean 0.000
_refine_ls_structure_factor_coef Fsqd
_refine_ls_weighting_details 'calc w=1/[\s^2^(Fo^2^)+(0.0160P)^2^+2.4414P] where P=(Fo^2^+2Fc^2^)/3'
_refine_ls_weighting_scheme calc
_refine_ls_wR_factor_gt 0.0357
_refine_ls_wR_factor_ref 0.0410
_reflns_number_gt 622
_reflns_number_total 915
_reflns_threshold_expression >2sigma(I)
_cod_data_source_file ja0c00849_si_003.cif
_cod_data_source_block 190914_ki_800_290_1_0m
_cod_original_sg_symbol_H-M 'R -3'
_cod_database_code 4134337
_olex2_refinement_description
;
1. Twinned data refinement
 Scales: 0.605(3)
 0.395(3)
;
_olex2_submission_special_instructions 'No special instructions were received'

loop_
_space_group_symop_id
_space_group_symop_operation_xyz
1 'x, y, z'
2 '-y, x-y, z'
3 '-x+y, -x, z'
4 'x+2/3, y+1/3, z+1/3'
5 '-y+2/3, x-y+1/3, z+1/3'
6 '-x+y+2/3, -x+1/3, z+1/3'
7 'x+1/3, y+2/3, z+2/3'
8 '-y+1/3, x-y+2/3, z+2/3'
9 '-x+y+1/3, -x+2/3, z+2/3'
10 '-x, -y, -z'
11 'y, -x+y, -z'
12 'x-y, x, -z'
13 '-x+2/3, -y+1/3, -z+1/3'
14 'y+2/3, -x+y+1/3, -z+1/3'
15 'x-y+2/3, x+1/3, -z+1/3'
16 '-x+1/3, -y+2/3, -z+2/3'
17 'y+1/3, -x+y+2/3, -z+2/3'
18 'x-y+1/3, x+2/3, -z+2/3'

loop_
_atom_site_label
_atom_site_type_symbol
_atom_site_fract_x
_atom_site_fract_y
_atom_site_fract_z
_atom_site_U_iso_or_equiv
_atom_site_adp_type
_atom_site_occupancy
_atom_site_calc_flag
_atom_site_disorder_assembly
_atom_site_disorder_group
_atom_site_site_symmetry_order
_atom_site_refinement_flags_posn
_atom_site_refinement_flags_adp
_atom_site_refinement_flags_occupancy
Ir1 Ir 0.0000 0.0000 0.0000 0.00639(10) Uani 1 d . . 6 S T P
Ir2 Ir 0.0000 0.0000 0.5000 0.00651(10) Uani 1 d . . 6 S T P
Ir3 Ir 0.0000 0.0000 0.25099(3) 0.00631(7) Uani 1 d . . 3 S T P
K1 K 0.03638(13) 0.30896(12) 0.17585(14) 0.0181(2) Uani 1 d . . 1 . . .
O1 O 0.1486(3) 0.1284(3) 0.1248(3) 0.0102(7) Uani 1 d . . 1 . . .
O2 O 0.0270(4) 0.1514(3) 0.3760(3) 0.0105(7) Uani 1 d . . 1 . . .

loop_
_atom_site_aniso_label
_atom_site_aniso_U_11
_atom_site_aniso_U_22
_atom_site_aniso_U_33
_atom_site_aniso_U_23
_atom_site_aniso_U_13
_atom_site_aniso_U_12
Ir1 0.00615(13) 0.00615(13) 0.0069(2) 0.000 0.000 0.00307(7)
Ir2 0.00669(13) 0.00669(13) 0.0062(2) 0.000 0.000 0.00335(7)
Ir3 0.00629(9) 0.00629(9) 0.00636(14) 0.000 0.000 0.00315(5)
K1 0.0147(6) 0.0139(6) 0.0263(5) 0.0076(5) 0.0044(5) 0.0077(5)
O1 0.0082(19) 0.0110(18) 0.0089(15) -0.0003(16) 0.0006(15) 0.0029(15)
O2 0.0154(19) 0.0090(19) 0.0082(15) 0.0017(15) -0.0013(16) 0.0068(16)

loop_
_atom_type_symbol
_atom_type_description
_atom_type_scat_dispersion_real
_atom_type_scat_dispersion_imag
_atom_type_scat_source
Ir Ir -1.4442 7.9887 'International Tables Vol C Tables 4.2.6.8 and 6.1.1.4'
K K 0.2009 0.2494 'International Tables Vol C Tables 4.2.6.8 and 6.1.1.4'
O O 0.0106 0.0060 'International Tables Vol C Tables 4.2.6.8 and 6.1.1.4'

loop_
_geom_angle_atom_site_label_1
_geom_angle_atom_site_label_2
_geom_angle_atom_site_label_3
_geom_angle
_geom_angle_site_symmetry_1
_geom_angle_site_symmetry_3
_geom_angle_publ_flag
Ir3 Ir1 Ir3 180.0 10 . ?
Ir3 Ir1 K1 59.64(2) 10 10 ?
Ir3 Ir1 K1 120.36(2) . 12 ?
Ir3 Ir1 K1 59.64(2) . 3 ?
Ir3 Ir1 K1 120.36(2) . 10 ?
Ir3 Ir1 K1 120.36(2) 10 3 ?
Ir3 Ir1 K1 120.36(2) 10 . ?
Ir3 Ir1 K1 59.64(2) . . ?
Ir3 Ir1 K1 59.64(2) 10 12 ?
K1 Ir1 K1 96.71(3) 10 12 ?
K1 Ir1 K1 96.71(3) . 3 ?
K1 Ir1 K1 83.29(3) 10 3 ?
K1 Ir1 K1 83.29(3) . 12 ?
K1 Ir1 K1 180.00(5) 10 . ?
K1 Ir1 K1 180.00(6) 12 3 ?
O1 Ir1 Ir3 131.05(9) 2 10 ?
O1 Ir1 Ir3 48.95(9) 2 . ?
O1 Ir1 Ir3 48.95(9) 3 . ?
O1 Ir1 Ir3 48.95(9) 11 10 ?
O1 Ir1 Ir3 131.05(9) 12 . ?
O1 Ir1 Ir3 131.05(9) . 10 ?
O1 Ir1 Ir3 131.05(9) 10 . ?
O1 Ir1 Ir3 48.95(9) 12 10 ?
O1 Ir1 Ir3 131.05(9) 11 . ?
O1 Ir1 Ir3 131.05(9) 3 10 ?
O1 Ir1 Ir3 48.95(9) . . ?
O1 Ir1 Ir3 48.95(9) 10 10 ?
O1 Ir1 K1 71.42(10) 3 10 ?
O1 Ir1 K1 130.35(10) 12 3 ?
O1 Ir1 K1 48.16(10) . 3 ?
O1 Ir1 K1 131.84(10) 2 10 ?
O1 Ir1 K1 108.58(10) 12 10 ?
O1 Ir1 K1 48.16(10) 11 10 ?
O1 Ir1 K1 108.58(10) 2 3 ?
O1 Ir1 K1 49.65(10) . . ?
O1 Ir1 K1 108.58(10) 3 . ?
O1 Ir1 K1 130.35(10) . 10 ?
O1 Ir1 K1 71.42(10) 12 . ?
O1 Ir1 K1 108.58(10) 11 12 ?
O1 Ir1 K1 131.84(10) 10 3 ?
O1 Ir1 K1 49.65(10) 12 12 ?
O1 Ir1 K1 71.42(10) 11 3 ?
O1 Ir1 K1 130.35(10) 3 12 ?
O1 Ir1 K1 49.65(10) 3 3 ?
O1 Ir1 K1 130.35(10) 10 . ?
O1 Ir1 K1 48.16(10) 2 . ?
O1 Ir1 K1 48.16(10) 10 12 ?
O1 Ir1 K1 49.65(10) 10 10 ?
O1 Ir1 K1 71.42(10) 2 12 ?
O1 Ir1 K1 131.84(10) 11 . ?
O1 Ir1 K1 131.84(10) . 12 ?
O1 Ir1 O1 180.00(14) 2 11 ?
O1 Ir1 O1 98.46(14) 11 3 ?
O1 Ir1 O1 98.46(14) . 11 ?
O1 Ir1 O1 98.46(14) . 12 ?
O1 Ir1 O1 180.0(2) . 10 ?
O1 Ir1 O1 81.54(14) 10 12 ?
O1 Ir1 O1 81.54(14) 2 3 ?
O1 Ir1 O1 98.46(14) 2 12 ?
O1 Ir1 O1 180.0(2) 12 3 ?
O1 Ir1 O1 81.54(14) 11 12 ?
O1 Ir1 O1 98.46(14) 10 2 ?
O1 Ir1 O1 81.54(14) . 3 ?
O1 Ir1 O1 81.54(14) 10 11 ?
O1 Ir1 O1 98.46(14) 10 3 ?
O1 Ir1 O1 81.54(14) . 2 ?
Ir3 Ir2 Ir3 180.0 10_556 . ?
Ir3 Ir2 K1 91.55(2) 10_556 16 ?
Ir3 Ir2 K1 88.45(2) 10_556 4_445 ?
Ir3 Ir2 K1 88.45(2) 10_556 5 ?
Ir3 Ir2 K1 88.45(2) . 16 ?
Ir3 Ir2 K1 91.55(2) 10_556 17_445 ?
Ir3 Ir2 K1 91.55(2) . 4_445 ?
Ir3 Ir2 K1 88.45(2) . 17_445 ?
Ir3 Ir2 K1 91.55(2) . 5 ?
K1 Ir2 K1 60.071(2) 17_445 4_445 ?
K1 Ir2 K1 119.929(2) 5 4_445 ?
K1 Ir2 K1 119.929(2) 17_445 16 ?
K1 Ir2 K1 180.0 16 4_445 ?
K1 Ir2 K1 60.071(2) 5 16 ?
K1 Ir2 K1 180.0 5 17_445 ?
O2 Ir2 Ir3 49.18(9) 10_556 10_556 ?
O2 Ir2 Ir3 130.82(9) 10_556 . ?
O2 Ir2 Ir3 130.82(9) 11_556 . ?
O2 Ir2 Ir3 49.18(9) 3 . ?
O2 Ir2 Ir3 130.82(9) 2 10_556 ?
O2 Ir2 Ir3 130.82(9) . 10_556 ?
O2 Ir2 Ir3 49.18(9) 2 . ?
O2 Ir2 Ir3 130.82(9) 12_556 . ?
O2 Ir2 Ir3 130.82(9) 3 10_556 ?
O2 Ir2 Ir3 49.18(9) 11_556 10_556 ?
O2 Ir2 Ir3 49.18(9) 12_556 10_556 ?
O2 Ir2 Ir3 49.18(9) . . ?
O2 Ir2 K1 54.09(9) 11_556 5 ?
O2 Ir2 K1 99.49(10) 12_556 16 ?
O2 Ir2 K1 45.69(10) 11_556 16 ?
O2 Ir2 K1 125.91(9) 2 5 ?
O2 Ir2 K1 54.09(9) 10_556 4_445 ?
O2 Ir2 K1 45.69(10) 3 5 ?
O2 Ir2 K1 125.91(9) 10_556 16 ?
O2 Ir2 K1 80.51(10) 10_556 5 ?
O2 Ir2 K1 45.69(10) 2 4_445 ?
O2 Ir2 K1 99.49(10) . 5 ?
O2 Ir2 K1 80.51(10) 12_556 4_445 ?
O2 Ir2 K1 134.31(10) 12_556 5 ?
O2 Ir2 K1 134.31(10) 2 16 ?
O2 Ir2 K1 125.91(9) 11_556 17_445 ?
O2 Ir2 K1 54.09(9) . 16 ?
O2 Ir2 K1 54.09(9) 2 17_445 ?
O2 Ir2 K1 134.31(10) 11_556 4_445 ?
O2 Ir2 K1 134.31(10) 3 17_445 ?
O2 Ir2 K1 99.49(10) 3 4_445 ?
O2 Ir2 K1 99.49(10) 10_556 17_445 ?
O2 Ir2 K1 125.91(9) . 4_445 ?
O2 Ir2 K1 80.51(10) . 17_445 ?
O2 Ir2 K1 45.69(10) 12_556 17_445 ?
O2 Ir2 K1 80.51(10) 3 16 ?
O2 Ir2 O2 81.89(14) 2 3 ?
O2 Ir2 O2 98.11(14) . 12_556 ?
O2 Ir2 O2 180.0 10_556 . ?
O2 Ir2 O2 81.89(14) 11_556 10_556 ?
O2 Ir2 O2 81.89(14) 2 . ?
O2 Ir2 O2 98.11(14) 2 10_556 ?
O2 Ir2 O2 180.00(19) 11_556 2 ?
O2 Ir2 O2 98.11(14) 3 10_556 ?
O2 Ir2 O2 98.11(14) 11_556 . ?
O2 Ir2 O2 98.11(14) 11_556 3 ?
O2 Ir2 O2 81.89(14) 3 . ?
O2 Ir2 O2 98.11(14) 2 12_556 ?
O2 Ir2 O2 81.89(14) 11_556 12_556 ?
O2 Ir2 O2 180.0 3 12_556 ?
O2 Ir2 O2 81.89(14) 10_556 12_556 ?
Ir1 Ir3 K1 75.95(3) . 2 ?
Ir1 Ir3 K1 75.95(3) . 3 ?
Ir1 Ir3 K1 75.95(3) . . ?
Ir2 Ir3 Ir1 180.0 . . ?
Ir2 Ir3 K1 104.05(3) . 3 ?
Ir2 Ir3 K1 104.05(3) . . ?
Ir2 Ir3 K1 104.05(3) . 2 ?
K1 Ir3 K1 114.30(2) 2 3 ?
K1 Ir3 K1 114.30(2) . 3 ?
K1 Ir3 K1 114.30(2) 2 . ?
O1 Ir3 Ir1 48.63(9) 3 . ?
O1 Ir3 Ir1 48.63(9) 2 . ?
O1 Ir3 Ir1 48.63(9) . . ?
O1 Ir3 Ir2 131.37(9) . . ?
O1 Ir3 Ir2 131.37(9) 3 . ?
O1 Ir3 Ir2 131.37(9) 2 . ?
O1 Ir3 K1 124.57(10) 3 . ?
O1 Ir3 K1 124.57(10) 2 3 ?
O1 Ir3 K1 57.63(10) . 3 ?
O1 Ir3 K1 59.11(9) . . ?
O1 Ir3 K1 59.11(9) 3 3 ?
O1 Ir3 K1 59.11(10) 2 2 ?
O1 Ir3 K1 124.57(10) . 2 ?
O1 Ir3 K1 57.63(10) 3 2 ?
O1 Ir3 K1 57.63(10) 2 . ?
O1 Ir3 O1 81.07(14) 3 . ?
O1 Ir3 O1 81.07(14) 2 . ?
O1 Ir3 O1 81.07(14) 2 3 ?
O2 Ir3 Ir1 131.05(9) . . ?
O2 Ir3 Ir1 131.05(9) 3 . ?
O2 Ir3 Ir1 131.05(9) 2 . ?
O2 Ir3 Ir2 48.95(9) . . ?
O2 Ir3 Ir2 48.95(9) 2 . ?
O2 Ir3 Ir2 48.95(9) 3 . ?
O2 Ir3 K1 55.19(10) 2 2 ?
O2 Ir3 K1 124.25(10) 3 . ?
O2 Ir3 K1 55.19(10) 3 3 ?
O2 Ir3 K1 55.19(10) . . ?
O2 Ir3 K1 119.10(10) . 3 ?
O2 Ir3 K1 124.25(10) 2 3 ?
O2 Ir3 K1 119.10(10) 2 . ?
O2 Ir3 K1 124.25(10) . 2 ?
O2 Ir3 K1 119.10(10) 3 2 ?
O2 Ir3 O1 99.92(13) 2 3 ?
O2 Ir3 O1 97.48(13) 3 3 ?
O2 Ir3 O1 97.48(13) 2 2 ?
O2 Ir3 O1 99.92(13) 3 . ?
O2 Ir3 O1 178.12(12) 2 . ?
O2 Ir3 O1 178.12(12) . 3 ?
O2 Ir3 O1 99.92(13) . 2 ?
O2 Ir3 O1 97.48(13) . . ?
O2 Ir3 O1 178.12(12) 3 2 ?
O2 Ir3 O2 81.56(14) . 2 ?
O2 Ir3 O2 81.56(14) 3 2 ?
O2 Ir3 O2 81.56(14) . 3 ?
Ir2 K1 K1 98.68(4) 7_554 6_455 ?
Ir2 K1 K1 80.07(4) 7_554 8_554 ?
Ir2 K1 K1 59.963(1) 7_554 15 ?
Ir2 K1 K1 59.965(1) 7_554 14_455 ?
Ir3 K1 Ir2 134.11(4) . 7_554 ?
Ir3 K1 K1 76.56(4) . 15 ?
Ir3 K1 K1 81.07(4) . 6_455 ?
Ir3 K1 K1 161.33(5) . 14_455 ?
Ir3 K1 K1 119.40(4) . 8_554 ?
K1 K1 K1 108.84(6) 15 6_455 ?
K1 K1 K1 84.58(6) 14_455 6_455 ?
K1 K1 K1 71.16(6) 14_455 8_554 ?
K1 K1 K1 152.77(5) 8_554 6_455 ?
K1 K1 K1 94.18(5) 15 8_554 ?
K1 K1 K1 119.712(9) 15 14_455 ?
O1 K1 Ir2 159.45(8) 2 7_554 ?
O1 K1 Ir2 110.04(8) 14_455 7_554 ?
O1 K1 Ir2 106.17(7) . 7_554 ?
O1 K1 Ir3 37.89(7) 2 . ?
O1 K1 Ir3 37.77(7) . . ?
O1 K1 Ir3 111.72(9) 14_455 . ?
O1 K1 K1 102.89(8) 2 15 ?
O1 K1 K1 134.15(8) 2 14_455 ?
O1 K1 K1 97.78(8) 2 6_455 ?
O1 K1 K1 47.06(7) . 15 ?
O1 K1 K1 90.78(7) 2 8_554 ?
O1 K1 K1 160.74(9) . 14_455 ?
O1 K1 K1 112.03(8) . 6_455 ?
O1 K1 K1 87.78(9) 14_455 8_554 ?
O1 K1 K1 169.14(9) 14_455 15 ?
O1 K1 K1 51.00(8) 14_455 14_455 ?
O1 K1 K1 66.91(9) 14_455 6_455 ?
O1 K1 K1 94.19(8) . 8_554 ?
O1 K1 O1 87.75(11) 14_455 2 ?
O1 K1 O1 55.83(13) 2 . ?
O1 K1 O1 143.51(11) 14_455 . ?
O1 K1 O2 100.60(11) 14_455 . ?
O1 K1 O2 89.78(10) . 16 ?
O1 K1 O2 141.29(10) 2 16 ?
O1 K1 O2 123.45(11) 14_455 16 ?
O2 K1 Ir2 115.82(8) . 7_554 ?
O2 K1 Ir2 33.84(6) 16 7_554 ?
O2 K1 Ir2 33.14(7) 8_554 7_554 ?
O2 K1 Ir3 37.89(7) . . ?
O2 K1 Ir3 104.23(7) 16 . ?
O2 K1 Ir3 145.58(9) 8_554 . ?
O2 K1 K1 130.18(10) . 14_455 ?
O2 K1 K1 81.57(9) . 15 ?
O2 K1 K1 46.01(7) 16 15 ?
O2 K1 K1 53.08(7) 8_554 14_455 ?
O2 K1 K1 77.73(7) 16 6_455 ?
O2 K1 K1 73.80(8) 8_554 15 ?
O2 K1 K1 157.29(9) . 8_554 ?
O2 K1 K1 110.83(8) 16 8_554 ?
O2 K1 K1 45.72(8) . 6_455 ?
O2 K1 K1 125.05(9) 8_554 6_455 ?
O2 K1 K1 47.20(8) 8_554 8_554 ?
O2 K1 K1 84.18(7) 16 14_455 ?
O2 K1 O1 100.11(10) 8_554 14_455 ?
O2 K1 O1 136.22(10) 8_554 2 ?
O2 K1 O1 66.56(11) . . ?
O2 K1 O1 68.72(10) . 2 ?
O2 K1 O1 107.82(10) 8_554 . ?
O2 K1 O2 82.22(11) . 16 ?
O2 K1 O2 148.03(9) 8_554 . ?
O2 K1 O2 66.04(14) 8_554 16 ?
Ir1 O1 Ir3 82.42(12) . . ?
Ir1 O1 K1 99.22(12) . 3 ?
Ir1 O1 K1 97.57(12) . . ?
Ir1 O1 K1 145.93(16) . 15 ?
Ir3 O1 K1 130.84(16) . 15 ?
Ir3 O1 K1 84.48(12) . 3 ?
Ir3 O1 K1 83.12(10) . . ?
K1 O1 K1 81.94(10) 15 . ?
K1 O1 K1 157.59(14) 3 . ?
K1 O1 K1 92.25(11) 15 3 ?
Ir2 O2 Ir3 81.87(12) . . ?
Ir2 O2 K1 92.07(11) . 16 ?
Ir2 O2 K1 101.17(14) . 6_455 ?
Ir2 O2 K1 168.07(16) . . ?
Ir3 O2 K1 125.49(15) . 16 ?
Ir3 O2 K1 153.50(16) . 6_455 ?
Ir3 O2 K1 86.91(12) . . ?
K1 O2 K1 87.09(10) 6_455 . ?
K1 O2 K1 97.78(11) . 16 ?
K1 O2 K1 80.92(9) 6_455 16 ?

loop_
_geom_bond_atom_site_label_1
_geom_bond_atom_site_label_2
_geom_bond_distance
_geom_bond_site_symmetry_2
_geom_bond_publ_flag
Ir1 Ir3 2.6459(4) . ?
Ir1 Ir3 2.6459(4) 10 ?
Ir1 K1 3.6676(13) . ?
Ir1 K1 3.6676(13) 10 ?
Ir1 K1 3.6676(13) 3 ?
Ir1 K1 3.6676(13) 12 ?
Ir1 O1 2.003(3) 11 ?
Ir1 O1 2.003(3) 2 ?
Ir1 O1 2.003(3) 12 ?
Ir1 O1 2.003(3) 3 ?
Ir1 O1 2.003(3) 10 ?
Ir1 O1 2.003(3) . ?
Ir2 Ir3 2.6249(4) 10_556 ?
Ir2 Ir3 2.6249(4) . ?
Ir2 K1 3.5886(12) 5 ?
Ir2 K1 3.5886(12) 16 ?
Ir2 K1 3.5886(12) 17_445 ?
Ir2 K1 3.5886(12) 4_445 ?
Ir2 O2 2.000(3) 11_556 ?
Ir2 O2 2.000(3) 2 ?
Ir2 O2 2.000(3) . ?
Ir2 O2 2.000(3) 3 ?
Ir2 O2 2.000(3) 10_556 ?
Ir2 O2 2.000(3) 12_556 ?
Ir3 K1 3.2622(12) . ?
Ir3 K1 3.2622(12) 2 ?
Ir3 K1 3.2622(12) 3 ?
Ir3 O1 2.013(3) . ?
Ir3 O1 2.013(3) 2 ?
Ir3 O1 2.013(3) 3 ?
Ir3 O2 2.007(3) . ?
Ir3 O2 2.007(3) 3 ?
Ir3 O2 2.007(3) 2 ?
K1 Ir2 3.5886(12) 7_554 ?
K1 K1 3.5925(12) 14_455 ?
K1 K1 3.6513(6) 8_554 ?
K1 K1 3.6514(6) 6_455 ?
K1 K1 3.5925(12) 15 ?
K1 O1 2.820(4) . ?
K1 O1 2.768(3) 2 ?
K1 O1 2.656(3) 14_455 ?
K1 O2 2.908(3) 16 ?
K1 O2 2.617(4) 8_554 ?
K1 O2 2.682(4) . ?
O1 K1 2.768(3) 3 ?
O1 K1 2.656(3) 15 ?
O2 K1 2.617(3) 6_455 ?
O2 K1 2.908(3) 16 ?

loop_
_twin_individual_id
_twin_individual_mass_fraction_refined
1 0.605(3)
2 0.395(3)
